data_4069488
loop_
_publ_author_name
'Tondreau, Aaron M.'
'Darmon, Jonathan M.'
'Wile, Bradley M.'
'Floyd, Sarah K.'
'Lobkovsky, Emil'
'Chirik, Paul J.'

_publ_section_title
;
 Enantiopure Pyridine Bis(oxazoline) &#x201C;Pybox&#x201D; and
 Bis(oxazoline) &#x201C;Box&#x201D; Iron Dialkyl Complexes: Comparison to
 Bis(imino)pyridine Compounds and Application to Catalytic Hydrosilylation
 of Ketones
;
_journal_issue 13
_journal_name_full Organometallics
_journal_page_first 3928
_journal_paper_doi 10.1021/om900224e
_journal_volume 28
_journal_year 2009
_chemical_formula_moiety 'C25 H45 Fe N3 O2 Si2'
_chemical_formula_sum 'C25 H45 Fe N3 O2 Si2'
_chemical_formula_weight 531.67
_chemical_name_systematic
;

 ?

;
_space_group_IT_number 5
_symmetry_cell_setting monoclinic
_symmetry_space_group_name_Hall 'C 2y'
_symmetry_space_group_name_H-M 'C 1 2 1'
_atom_sites_solution_hydrogens mixed
_atom_sites_solution_primary direct
_atom_sites_solution_secondary difmap
_audit_creation_method SHELXL-97
_cell_angle_alpha 90.00
_cell_angle_beta 92.797(3)
_cell_angle_gamma 90.00
_cell_formula_units_Z 4
_cell_length_a 16.0297(8)
_cell_length_b 12.0347(7)
_cell_length_c 15.5970(8)
_cell_measurement_reflns_used 7485
_cell_measurement_temperature 203(2)
_cell_measurement_theta_max 30.54
_cell_measurement_theta_min 2.46
_cell_volume 3005.3(3)
_computing_cell_refinement 'Bruker SAINT+'
_computing_data_collection 'Bruker APEX2'
_computing_data_reduction 'Bruker SAINT+'
_computing_molecular_graphics 'Bruker SHELXTL'
_computing_publication_material 'Bruker SHELXTL'
_computing_structure_refinement 'SHELXL-97 (Sheldrick, 1997)'
_computing_structure_solution 'SHELXS-97 (Sheldrick, 1990)'
_diffrn_ambient_temperature 203(2)
_diffrn_measured_fraction_theta_full 0.980
_diffrn_measured_fraction_theta_max 0.980
_diffrn_measurement_device_type 'Bruker X8 APEX II diffractometer'
_diffrn_measurement_method 'phi and omega scans'
_diffrn_radiation_monochromator graphite
_diffrn_radiation_source 'fine-focus sealed tube'
_diffrn_radiation_type MoK\a
_diffrn_radiation_wavelength 0.71073
_diffrn_reflns_av_R_equivalents 0.0252
_diffrn_reflns_av_sigmaI/netI 0.0478
_diffrn_reflns_limit_h_max 23
_diffrn_reflns_limit_h_min -23
_diffrn_reflns_limit_k_max 15
_diffrn_reflns_limit_k_min -17
_diffrn_reflns_limit_l_max 22
_diffrn_reflns_limit_l_min -22
_diffrn_reflns_number 20601
_diffrn_reflns_theta_full 31.68
_diffrn_reflns_theta_max 31.68
_diffrn_reflns_theta_min 1.31
_exptl_absorpt_coefficient_mu 0.606
_exptl_absorpt_correction_T_max 0.9147
_exptl_absorpt_correction_T_min 0.7127
_exptl_absorpt_correction_type multi-scan
_exptl_absorpt_process_details SADABS
_exptl_crystal_colour black
_exptl_crystal_density_diffrn 1.175
_exptl_crystal_density_method 'not measured'
_exptl_crystal_description block
_exptl_crystal_F_000 1144
_exptl_crystal_size_max 0.60
_exptl_crystal_size_mid 0.30
_exptl_crystal_size_min 0.15
_refine_diff_density_max 0.551
_refine_diff_density_min -0.353
_refine_diff_density_rms 0.048
_refine_ls_abs_structure_details 'Flack H D (1983), Acta Cryst. A39, 876-881'
_refine_ls_abs_structure_Flack -0.011(9)
_refine_ls_extinction_method none
_refine_ls_goodness_of_fit_ref 0.996
_refine_ls_hydrogen_treatment mixed
_refine_ls_matrix_type full
_refine_ls_number_parameters 368
_refine_ls_number_reflns 9055
_refine_ls_number_restraints 1
_refine_ls_restrained_S_all 0.996
_refine_ls_R_factor_all 0.0493
_refine_ls_R_factor_gt 0.0355
_refine_ls_shift/su_max 0.018
_refine_ls_shift/su_mean 0.001
_refine_ls_structure_factor_coef Fsqd
_refine_ls_weighting_details 'calc w=1/[\s^2^(Fo^2^)+(0.0414P)^2^+0.0000P] where P=(Fo^2^+2Fc^2^)/3'
_refine_ls_weighting_scheme calc
_refine_ls_wR_factor_gt 0.0795
_refine_ls_wR_factor_ref 0.0857
_reflns_number_gt 7295
_reflns_number_total 9055
_reflns_threshold_expression >2sigma(I)
_cod_data_source_file om900224e_si_002.cif
_cod_data_source_block amt2
_cod_depositor_comments
;
The following automatic conversions were performed:

'_symmetry_cell_setting' value 'Monoclinic' changed to 'monoclinic'
according to /home/saulius/struct/CIF-dictionaries/cif_core.dic
dictionary named 'cif_core.dic' version 2.4.2 from 2011-04-26.

Automatic conversion script
Id: cif_fix_values 1715 2011-07-08 13:25:40Z adriana 
;
_cod_original_sg_symbol_H-M C2
_cod_database_code 4069488

loop_
_symmetry_equiv_pos_as_xyz
'x, y, z'
'-x, y, -z'
'x+1/2, y+1/2, z'
'-x+1/2, y+1/2, -z'

loop_
_atom_site_label
_atom_site_type_symbol
_atom_site_fract_x
_atom_site_fract_y
_atom_site_fract_z
_atom_site_U_iso_or_equiv
_atom_site_adp_type
_atom_site_occupancy
_atom_site_symmetry_multiplicity
_atom_site_calc_flag
_atom_site_refinement_flags
Fe1 Fe 0.195441(11) 0.288019(15) 0.272769(10) 0.02513(4) Uani 1 1 d .
Si1 Si 0.40213(3) 0.30825(4) 0.23938(3) 0.03559(11) Uani 1 1 d .
Si2 Si -0.00749(3) 0.29778(4) 0.31948(3) 0.03918(11) Uani 1 1 d .
O1 O 0.15392(7) 0.27721(11) -0.00082(6) 0.0439(3) Uani 1 1 d .
O2 O 0.19790(7) -0.03355(9) 0.38578(7) 0.0385(3) Uani 1 1 d .
N1 N 0.17297(8) 0.34492(11) 0.13373(7) 0.0295(3) Uani 1 1 d .
N2 N 0.18176(7) 0.14768(10) 0.20517(7) 0.0282(3) Uani 1 1 d .
N3 N 0.20924(8) 0.15186(10) 0.36857(7) 0.0293(3) Uani 1 1 d .
C1 C 0.17369(10) 0.44332(13) 0.07653(8) 0.0320(3) Uani 1 1 d .
H1 H 0.2315(9) 0.4672(12) 0.0707(9) 0.022(4) Uiso 1 1 d .
C2 C 0.13909(12) 0.39509(16) -0.00918(10) 0.0428(4) Uani 1 1 d .
H2B H 0.0740(11) 0.4080(14) -0.0174(10) 0.036(4) Uiso 1 1 d .
H2A H 0.1698(11) 0.4197(15) -0.0565(12) 0.045(5) Uiso 1 1 d .
C3 C 0.16404(9) 0.25947(13) 0.08487(8) 0.0331(4) Uani 1 1 d .
C4 C 0.16667(9) 0.14868(14) 0.11720(9) 0.0338(3) Uani 1 1 d .
C5 C 0.15666(11) 0.05277(15) 0.06986(11) 0.0444(4) Uani 1 1 d .
H5 H 0.1457(12) 0.0609(19) 0.0116(13) 0.063(6) Uiso 1 1 d .
C6 C 0.16390(12) -0.04952(15) 0.10940(12) 0.0496(5) Uani 1 1 d .
H6 H 0.1591(10) -0.1155(14) 0.0797(11) 0.034(4) Uiso 1 1 d .
C7 C 0.17949(11) -0.05252(13) 0.19781(11) 0.0407(4) Uani 1 1 d .
H7 H 0.1864(10) -0.1150(14) 0.2248(11) 0.034(4) Uiso 1 1 d .
C8 C 0.18743(9) 0.04521(13) 0.24312(10) 0.0318(3) Uani 1 1 d .
C9 C 0.19986(9) 0.05628(12) 0.33450(9) 0.0302(3) Uani 1 1 d .
C10 C 0.21035(14) 0.00909(14) 0.47236(11) 0.0476(5) Uani 1 1 d .
H10B H 0.1613(11) -0.0144(16) 0.5028(11) 0.047(5) Uiso 1 1 d .
H10A H 0.2600(12) -0.0209(16) 0.4976(13) 0.053(6) Uiso 1 1 d .
C11 C 0.21101(10) 0.13618(13) 0.46277(9) 0.0328(3) Uani 1 1 d .
H11 H 0.1576(9) 0.1651(13) 0.4849(9) 0.026(4) Uiso 1 1 d .
C12 C 0.12527(11) 0.54249(14) 0.10660(9) 0.0369(4) Uani 1 1 d .
H12 H 0.0711(10) 0.5123(13) 0.1207(10) 0.032(4) Uiso 1 1 d .
C13 C 0.16766(14) 0.59345(16) 0.18547(11) 0.0530(5) Uani 1 1 d .
H13A H 0.1756 0.5371 0.2296 0.064 Uiso 1 1 calc R
H13B H 0.1332 0.6529 0.2064 0.064 Uiso 1 1 calc R
H13C H 0.2215 0.6232 0.1712 0.064 Uiso 1 1 calc R
C14 C 0.11539(13) 0.62945(16) 0.03626(11) 0.0517(5) Uani 1 1 d .
H14A H 0.1701 0.6540 0.0201 0.062 Uiso 1 1 calc R
H14B H 0.0844 0.6924 0.0571 0.062 Uiso 1 1 calc R
H14C H 0.0853 0.5976 -0.0133 0.062 Uiso 1 1 calc R
C15 C 0.28348(11) 0.19428(14) 0.51030(9) 0.0363(4) Uani 1 1 d .
H15 H 0.2798(9) 0.2765(16) 0.4987(10) 0.038(4) Uiso 1 1 d .
C16 C 0.27948(13) 0.17517(16) 0.60659(10) 0.0481(5) Uani 1 1 d .
H16A H 0.2238 0.1925 0.6244 0.058 Uiso 1 1 calc R
H16B H 0.3198 0.2228 0.6370 0.058 Uiso 1 1 calc R
H16C H 0.2923 0.0981 0.6197 0.058 Uiso 1 1 calc R
C17 C 0.36816(12) 0.1606(2) 0.48011(12) 0.0558(5) Uani 1 1 d .
H17A H 0.4108 0.2087 0.5062 0.067 Uiso 1 1 calc R
H17B H 0.3683 0.1672 0.4181 0.067 Uiso 1 1 calc R
H17C H 0.3797 0.0842 0.4966 0.067 Uiso 1 1 calc R
C18 C 0.31108(10) 0.36044(13) 0.29425(10) 0.0321(3) Uani 1 1 d .
H18B H 0.3168(12) 0.3584(17) 0.3509(12) 0.054(6) Uiso 1 1 d .
H18A H 0.3037(11) 0.4443(16) 0.2804(12) 0.049(5) Uiso 1 1 d .
C19 C 0.39586(12) 0.15642(17) 0.21347(12) 0.0513(5) Uani 1 1 d .
H19A H 0.3837 0.1151 0.2648 0.062 Uiso 1 1 calc R
H19B H 0.4488 0.1317 0.1926 0.062 Uiso 1 1 calc R
H19C H 0.3519 0.1439 0.1696 0.062 Uiso 1 1 calc R
C20 C 0.50096(12) 0.32642(19) 0.30616(14) 0.0594(6) Uani 1 1 d .
H20A H 0.5103 0.4049 0.3172 0.071 Uiso 1 1 calc R
H20B H 0.5473 0.2964 0.2758 0.071 Uiso 1 1 calc R
H20C H 0.4966 0.2874 0.3602 0.071 Uiso 1 1 calc R
C21 C 0.41145(14) 0.3825(2) 0.13526(14) 0.0702(7) Uani 1 1 d .
H21A H 0.3638 0.3646 0.0971 0.084 Uiso 1 1 calc R
H21B H 0.4624 0.3596 0.1092 0.084 Uiso 1 1 calc R
H21C H 0.4131 0.4620 0.1454 0.084 Uiso 1 1 calc R
C22 C 0.09673(10) 0.35930(14) 0.33232(10) 0.0351(4) Uani 1 1 d .
H22B H 0.0969(12) 0.4393(19) 0.3089(12) 0.061(6) Uiso 1 1 d .
H22A H 0.1137(11) 0.3620(15) 0.3865(11) 0.043(5) Uiso 1 1 d .
C23 C -0.04570(14) 0.3037(3) 0.20594(13) 0.0947(10) Uani 1 1 d .
H23A H -0.0371 0.3779 0.1836 0.114 Uiso 1 1 calc R
H23B H -0.1048 0.2861 0.2017 0.114 Uiso 1 1 calc R
H23C H -0.0153 0.2504 0.1728 0.114 Uiso 1 1 calc R
C24 C -0.08356(14) 0.3768(2) 0.38428(17) 0.0728(7) Uani 1 1 d .
H24A H -0.0739 0.4559 0.3782 0.087 Uiso 1 1 calc R
H24B H -0.0759 0.3561 0.4443 0.087 Uiso 1 1 calc R
H24C H -0.1401 0.3591 0.3639 0.087 Uiso 1 1 calc R
C25 C -0.01011(13) 0.15096(17) 0.35529(16) 0.0624(6) Uani 1 1 d .
H25A H -0.0661 0.1215 0.3452 0.075 Uiso 1 1 calc R
H25B H 0.0055 0.1470 0.4161 0.075 Uiso 1 1 calc R
H25C H 0.0289 0.1076 0.3234 0.075 Uiso 1 1 calc R

loop_
_atom_site_aniso_label
_atom_site_aniso_U_11
_atom_site_aniso_U_22
_atom_site_aniso_U_33
_atom_site_aniso_U_23
_atom_site_aniso_U_13
_atom_site_aniso_U_12
Fe1 0.02894(9) 0.02351(9) 0.02289(7) -0.00320(8) 0.00093(6) -0.00051(9)
Si1 0.0288(2) 0.0397(3) 0.0385(2) 0.00780(17) 0.00424(15) 0.00056(19)
Si2 0.0313(2) 0.0425(3) 0.0440(2) 0.0063(2) 0.00483(16) 0.0050(2)
O1 0.0609(7) 0.0510(7) 0.0196(4) -0.0043(5) -0.0009(4) 0.0002(7)
O2 0.0493(7) 0.0232(5) 0.0428(6) 0.0033(4) 0.0009(5) -0.0040(5)
N1 0.0331(6) 0.0352(7) 0.0201(5) -0.0008(4) 0.0003(4) 0.0005(5)
N2 0.0307(6) 0.0266(6) 0.0276(5) -0.0065(4) 0.0030(4) -0.0022(5)
N3 0.0346(6) 0.0257(6) 0.0273(5) 0.0023(4) -0.0021(5) 0.0004(5)
C1 0.0363(8) 0.0415(9) 0.0183(6) 0.0032(5) 0.0017(5) -0.0027(7)
C2 0.0516(10) 0.0535(11) 0.0230(7) 0.0027(6) -0.0018(6) 0.0006(9)
C3 0.0330(7) 0.0455(10) 0.0210(5) -0.0057(5) 0.0030(5) -0.0028(6)
C4 0.0329(8) 0.0427(8) 0.0261(6) -0.0102(6) 0.0033(5) -0.0041(7)
C5 0.0517(10) 0.0474(10) 0.0347(8) -0.0162(7) 0.0077(7) -0.0089(8)
C6 0.0624(12) 0.0363(9) 0.0511(9) -0.0223(7) 0.0132(8) -0.0127(9)
C7 0.0497(10) 0.0254(8) 0.0478(9) -0.0086(7) 0.0117(7) -0.0076(7)
C8 0.0292(7) 0.0275(7) 0.0390(7) -0.0052(6) 0.0053(6) -0.0028(6)
C9 0.0285(7) 0.0239(7) 0.0383(7) 0.0022(6) 0.0035(5) 0.0004(6)
C10 0.0713(13) 0.0314(9) 0.0393(8) 0.0068(7) -0.0060(8) -0.0082(9)
C11 0.0409(8) 0.0275(7) 0.0299(7) 0.0048(5) -0.0002(6) 0.0013(7)
C12 0.0422(9) 0.0377(8) 0.0309(7) 0.0051(6) 0.0022(6) 0.0029(7)
C13 0.0819(14) 0.0373(9) 0.0389(9) -0.0019(7) -0.0058(9) 0.0050(10)
C14 0.0605(12) 0.0512(11) 0.0429(9) 0.0118(8) -0.0037(8) 0.0079(9)
C15 0.0494(10) 0.0305(8) 0.0283(7) 0.0027(6) -0.0058(6) 0.0006(7)
C16 0.0652(12) 0.0486(10) 0.0297(7) 0.0021(7) -0.0046(7) -0.0015(9)
C17 0.0468(10) 0.0761(14) 0.0434(9) 0.0045(9) -0.0076(8) -0.0024(11)
C18 0.0316(8) 0.0298(7) 0.0347(7) -0.0021(6) 0.0007(6) -0.0019(6)
C19 0.0466(10) 0.0498(11) 0.0586(11) -0.0093(9) 0.0134(8) 0.0075(9)
C20 0.0345(10) 0.0641(13) 0.0791(13) 0.0015(11) -0.0033(9) -0.0025(9)
C21 0.0571(12) 0.0914(17) 0.0639(12) 0.0376(11) 0.0209(10) 0.0168(12)
C22 0.0392(9) 0.0314(8) 0.0356(7) -0.0030(6) 0.0091(6) 0.0037(7)
C23 0.0574(12) 0.168(3) 0.0567(11) 0.0198(17) -0.0178(9) -0.0258(18)
C24 0.0526(12) 0.0545(13) 0.1141(19) -0.0004(12) 0.0342(12) 0.0071(11)
C25 0.0420(10) 0.0416(11) 0.1039(17) 0.0060(11) 0.0070(11) -0.0012(9)

loop_
_atom_type_symbol
_atom_type_description
_atom_type_scat_dispersion_real
_atom_type_scat_dispersion_imag
_atom_type_scat_source
C C 0.0033 0.0016 'International Tables Vol C Tables 4.2.6.8 and 6.1.1.4'
H H 0.0000 0.0000 'International Tables Vol C Tables 4.2.6.8 and 6.1.1.4'
N N 0.0061 0.0033 'International Tables Vol C Tables 4.2.6.8 and 6.1.1.4'
O O 0.0106 0.0060 'International Tables Vol C Tables 4.2.6.8 and 6.1.1.4'
Si Si 0.0817 0.0704 'International Tables Vol C Tables 4.2.6.8 and 6.1.1.4'
Fe Fe 0.3463 0.8444 'International Tables Vol C Tables 4.2.6.8 and 6.1.1.4'

loop_
_geom_angle_atom_site_label_1
_geom_angle_atom_site_label_2
_geom_angle_atom_site_label_3
_geom_angle
N2 Fe1 C18 121.20(6)
N2 Fe1 C22 121.54(6)
C18 Fe1 C22 117.07(6)
N2 Fe1 N3 74.70(5)
C18 Fe1 N3 98.24(5)
C22 Fe1 N3 93.29(6)
N2 Fe1 N1 75.19(5)
C18 Fe1 N1 97.26(5)
C22 Fe1 N1 102.36(5)
N3 Fe1 N1 149.89(4)
C18 Si1 C20 111.83(9)
C18 Si1 C21 109.91(9)
C20 Si1 C21 109.13(10)
C18 Si1 C19 113.48(8)
C20 Si1 C19 105.66(9)
C21 Si1 C19 106.58(10)
C22 Si2 C25 112.75(8)
C22 Si2 C23 110.34(10)
C25 Si2 C23 108.33(15)
C22 Si2 C24 110.45(9)
C25 Si2 C24 107.17(11)
C23 Si2 C24 107.61(13)
C3 O1 C2 104.79(12)
C9 O2 C10 105.26(12)
C3 N1 C1 106.65(11)
C3 N1 Fe1 109.33(10)
C1 N1 Fe1 143.55(9)
C8 N2 C4 116.23(12)
C8 N2 Fe1 122.02(9)
C4 N2 Fe1 121.75(10)
C9 N3 C11 107.18(12)
C9 N3 Fe1 112.33(9)
C11 N3 Fe1 139.30(10)
N1 C1 C12 115.14(12)
N1 C1 C2 102.05(12)
C12 C1 C2 113.55(13)
O1 C2 C1 104.00(12)
N1 C3 O1 117.62(14)
N1 C3 C4 122.60(12)
O1 C3 C4 119.75(13)
C5 C4 N2 122.42(15)
C5 C4 C3 126.47(14)
N2 C4 C3 111.11(13)
C4 C5 C6 120.26(15)
C5 C6 C7 118.29(15)
C8 C7 C6 119.70(15)
N2 C8 C7 123.08(14)
N2 C8 C9 110.41(12)
C7 C8 C9 126.48(15)
N3 C9 O2 118.90(13)
N3 C9 C8 120.41(13)
O2 C9 C8 120.61(13)
O2 C10 C11 105.25(13)
N3 C11 C15 113.77(13)
N3 C11 C10 102.92(12)
C15 C11 C10 114.81(14)
C13 C12 C1 110.91(14)
C13 C12 C14 109.65(15)
C1 C12 C14 110.93(13)
C17 C15 C11 113.66(14)
C17 C15 C16 110.35(14)
C11 C15 C16 110.11(14)
Si1 C18 Fe1 120.54(8)
Si2 C22 Fe1 119.96(8)

loop_
_geom_bond_atom_site_label_1
_geom_bond_atom_site_label_2
_geom_bond_distance
Fe1 N2 1.9975(11)
Fe1 C18 2.0610(15)
Fe1 C22 2.0605(16)
Fe1 N3 2.2214(12)
Fe1 N1 2.2859(11)
Si1 C18 1.8381(16)
Si1 C20 1.8658(19)
Si1 C21 1.866(2)
Si1 C19 1.873(2)
Si2 C22 1.8294(17)
Si2 C25 1.854(2)
Si2 C23 1.847(2)
Si2 C24 1.880(2)
O1 C3 1.3554(15)
O1 C2 1.443(2)
O2 C9 1.3460(18)
O2 C10 1.449(2)
N1 C3 1.2838(19)
N1 C1 1.4831(19)
N2 C8 1.3691(19)
N2 C4 1.3815(17)
N3 C9 1.2729(19)
N3 C11 1.4801(17)
C1 C12 1.511(2)
C1 C2 1.536(2)
C3 C4 1.425(2)
C4 C5 1.375(2)
C5 C6 1.379(3)
C6 C7 1.390(3)
C7 C8 1.375(2)
C8 C9 1.436(2)
C10 C11 1.537(2)
C11 C15 1.518(2)
C12 C13 1.507(2)
C12 C14 1.519(2)
C15 C17 1.513(3)
C15 C16 1.524(2)
